data_7012848
loop_
_publ_author_name
'Chen, Chi-Tien'
'Huang, Chi-An'
'Tzeng, Yi-Ren'
'Huang, Bor-Hunn'

_publ_section_title
;
 Synthesis and characterisation of aluminium and magnesium complexes
 supported by pendant oxalic amidinate ligands
;
_journal_issue 12
_journal_name_full 'Dalton Transactions'
_journal_page_first 2585
_journal_paper_doi 10.1039/b301744c
_journal_year 2003
_chemical_formula_moiety '[Mg(Br)(THF)(C6H5N)C{N(CH2)2OMe}-]2'
_chemical_formula_sum 'C14 H20 Br Mg N2 O2'
_chemical_formula_weight 352.54
_chemical_name_systematic
; 
? 
;
_space_group_IT_number 14
_symmetry_cell_setting monoclinic
_symmetry_space_group_name_Hall '-P 2yn'
_symmetry_space_group_name_H-M 'P 1 21/n 1'
_atom_sites_solution_hydrogens geom
_atom_sites_solution_primary direct
_atom_sites_solution_secondary difmap
_audit_creation_method SHELXL-97
_cell_angle_alpha 90.00
_cell_angle_beta 104.651(2)
_cell_angle_gamma 90.00
_cell_formula_units_Z 4
_cell_length_a 9.7976(8)
_cell_length_b 11.4638(10)
_cell_length_c 15.2253(13)
_cell_measurement_reflns_used 3678
_cell_measurement_temperature 293(2)
_cell_measurement_theta_max 25.356
_cell_measurement_theta_min 2.764
_cell_volume 1654.5(2)
_computing_cell_refinement 'Bruker SMART'
_computing_data_collection 'Bruker SMART'
_computing_data_reduction 'Bruker SHELXTL'
_computing_molecular_graphics 'Bruker SHELXTL'
_computing_publication_material 'Bruker SHELXTL'
_computing_structure_refinement 'SHELXL-97 (Sheldrick, 1997)'
_computing_structure_solution 'SHELXS-97 (Sheldrick, 1990)'
_diffrn_ambient_temperature 293(2)
_diffrn_measured_fraction_theta_full 0.998
_diffrn_measured_fraction_theta_max 0.998
_diffrn_measurement_device_type 'CCD area detector'
_diffrn_measurement_method 'phi and omega scans'
_diffrn_radiation_monochromator graphite
_diffrn_radiation_source 'fine-focus sealed tube'
_diffrn_radiation_type MoK\a
_diffrn_radiation_wavelength 0.71073
_diffrn_reflns_av_R_equivalents 0.0277
_diffrn_reflns_av_sigmaI/netI 0.0280
_diffrn_reflns_limit_h_max 12
_diffrn_reflns_limit_h_min -11
_diffrn_reflns_limit_k_max 14
_diffrn_reflns_limit_k_min -13
_diffrn_reflns_limit_l_max 18
_diffrn_reflns_limit_l_min -17
_diffrn_reflns_number 9070
_diffrn_reflns_theta_full 26.02
_diffrn_reflns_theta_max 26.02
_diffrn_reflns_theta_min 2.24
_exptl_absorpt_coefficient_mu 2.525
_exptl_absorpt_correction_T_max 1.000
_exptl_absorpt_correction_T_min 0.562
_exptl_absorpt_correction_type SADABS
_exptl_crystal_colour yellow
_exptl_crystal_density_diffrn 1.415
_exptl_crystal_density_method 'not measured'
_exptl_crystal_description parallelpiped
_exptl_crystal_F_000 724
_exptl_crystal_size_max 0.70
_exptl_crystal_size_mid 0.40
_exptl_crystal_size_min 0.28
_refine_diff_density_max 0.603
_refine_diff_density_min -0.403
_refine_diff_density_rms 0.060
_refine_ls_extinction_method none
_refine_ls_goodness_of_fit_ref 0.864
_refine_ls_hydrogen_treatment mixed
_refine_ls_matrix_type full
_refine_ls_number_parameters 181
_refine_ls_number_reflns 3247
_refine_ls_number_restraints 0
_refine_ls_restrained_S_all 0.864
_refine_ls_R_factor_all 0.0539
_refine_ls_R_factor_gt 0.0390
_refine_ls_shift/su_max 0.257
_refine_ls_shift/su_mean 0.047
_refine_ls_structure_factor_coef Fsqd
_refine_ls_weighting_details 'calc w=1/[\s^2^(Fo^2^)+(0.1000P)^2^+0.0000P] where P=(Fo^2^+2Fc^2^)/3'
_refine_ls_weighting_scheme calc
_refine_ls_wR_factor_gt 0.1154
_refine_ls_wR_factor_ref 0.1249
_reflns_number_gt 2421
_reflns_number_total 3247
_reflns_threshold_expression >2sigma(I)
_cod_data_source_file b301744c.txt
_cod_data_source_block compound_5
_cod_depositor_comments
;
The following automatic conversions were performed:
'_symmetry_cell_setting' value 'Monoclinic' changed to 'monoclinic'
according to '/home/saulius/struct/CIF-dictionaries/cif_core.dic'
dictionary named 'cif_core.dic' version 2.4.1 from 2010-06-29.

Automatic conversion script
Id: cif_fix_enum 1527 2010-12-29 10:47:43Z saulius 
;
_cod_original_sg_symbol_H-M P2(1)/n
_cod_database_code 7012848

loop_
_symmetry_equiv_pos_as_xyz
'x, y, z'
'-x+1/2, y+1/2, -z+1/2'
'-x, -y, -z'
'x-1/2, -y-1/2, z-1/2'

loop_
_atom_site_label
_atom_site_type_symbol
_atom_site_fract_x
_atom_site_fract_y
_atom_site_fract_z
_atom_site_U_iso_or_equiv
_atom_site_adp_type
_atom_site_occupancy
_atom_site_symmetry_multiplicity
_atom_site_calc_flag
_atom_site_refinement_flags
_atom_site_disorder_assembly
_atom_site_disorder_group
Mg Mg 0.97587(9) 0.83929(7) 0.13529(6) 0.0430(2) Uani 1 1 d . . .
Br Br 0.87928(4) 0.63842(3) 0.11011(3) 0.07263(18) Uani 1 1 d . . .
O1 O 0.8428(2) 0.89573(18) 0.22022(13) 0.0614(5) Uani 1 1 d . . .
O2 O 1.1410(2) 0.82420(18) 0.24850(14) 0.0645(6) Uani 1 1 d . . .
N1 N 0.9002(2) 1.12797(17) -0.04324(14) 0.0405(5) Uani 1 1 d . . .
N2 N 0.8995(2) 0.99651(17) 0.08097(13) 0.0421(5) Uani 1 1 d . . .
C1 C 0.9398(2) 1.0360(2) 0.01034(14) 0.0354(5) Uani 1 1 d . . .
C2 C 0.7745(3) 1.1909(2) -0.04578(16) 0.0420(6) Uani 1 1 d . . .
C3 C 0.6431(3) 1.1374(3) -0.0686(2) 0.0600(8) Uani 1 1 d . . .
H3A H 0.6367 1.0575 -0.0794 0.072 Uiso 1 1 calc R . .
C4 C 0.5208(3) 1.2024(4) -0.0755(2) 0.0756(10) Uani 1 1 d . . .
H4A H 0.4333 1.1657 -0.0901 0.091 Uiso 1 1 calc R . .
C5 C 0.5293(4) 1.3215(3) -0.0608(2) 0.0704(9) Uani 1 1 d . . .
H5A H 0.4479 1.3652 -0.0653 0.085 Uiso 1 1 calc R . .
C6 C 0.6574(4) 1.3737(3) -0.0398(2) 0.0633(8) Uani 1 1 d . . .
H6A H 0.6635 1.4537 -0.0295 0.076 Uiso 1 1 calc R . .
C7 C 0.7788(3) 1.3100(2) -0.03344(18) 0.0495(6) Uani 1 1 d . . .
H7A H 0.8653 1.3482 -0.0206 0.059 Uiso 1 1 calc R . .
C8 C 0.8031(3) 1.0602(3) 0.12302(18) 0.0559(7) Uani 1 1 d . . .
H8A H 0.7060 1.0436 0.0915 0.067 Uiso 1 1 calc R . .
H8B H 0.8187 1.1435 0.1203 0.067 Uiso 1 1 calc R . .
C9 C 0.8326(4) 1.0206(3) 0.2204(2) 0.0684(9) Uani 1 1 d . . .
H9A H 0.9201 1.0543 0.2556 0.082 Uiso 1 1 calc R . .
H9B H 0.7569 1.0447 0.2469 0.082 Uiso 1 1 calc R . .
C10 C 0.8360(6) 0.8457(3) 0.3042(3) 0.1064(17) Uani 1 1 d . . .
H10A H 0.7681 0.8873 0.3279 0.160 Uiso 1 1 calc R . .
H10B H 0.9270 0.8506 0.3465 0.160 Uiso 1 1 calc R . .
H10C H 0.8084 0.7654 0.2951 0.160 Uiso 1 1 calc R . .
C11 C 1.1947(6) 0.7202(4) 0.2958(4) 0.142(2) Uani 1 1 d . . .
H11A H 1.1826 0.6549 0.2541 0.171 Uiso 1 1 calc R . .
H11B H 1.1450 0.7031 0.3419 0.171 Uiso 1 1 calc R . .
C12 C 1.3380(7) 0.7390(6) 0.3359(5) 0.194(4) Uani 1 1 d . . .
H12A H 1.3945 0.6952 0.3035 0.233 Uiso 1 1 calc R . .
H12B H 1.3610 0.7121 0.3983 0.233 Uiso 1 1 calc R . .
C13 C 1.3693(7) 0.8596(6) 0.3335(5) 0.150(3) Uani 1 1 d . . .
H13A H 1.4485 0.8717 0.3072 0.180 Uiso 1 1 calc R . .
H13B H 1.3924 0.8922 0.3943 0.180 Uiso 1 1 calc R . .
C14 C 1.2426(4) 0.9140(3) 0.2777(3) 0.0899(12) Uani 1 1 d . . .
H14A H 1.2070 0.9720 0.3126 0.108 Uiso 1 1 calc R . .
H14B H 1.2634 0.9521 0.2257 0.108 Uiso 1 1 calc R . .

loop_
_atom_site_aniso_label
_atom_site_aniso_U_11
_atom_site_aniso_U_22
_atom_site_aniso_U_33
_atom_site_aniso_U_23
_atom_site_aniso_U_13
_atom_site_aniso_U_12
Mg 0.0443(5) 0.0450(5) 0.0416(5) 0.0064(4) 0.0145(4) 0.0017(4)
Br 0.0739(3) 0.0577(2) 0.0976(3) -0.00849(16) 0.0424(2) -0.01891(15)
O1 0.0824(14) 0.0614(11) 0.0515(11) 0.0134(9) 0.0377(10) 0.0120(11)
O2 0.0670(14) 0.0633(12) 0.0545(12) 0.0156(10) -0.0005(10) 0.0054(11)
N1 0.0363(11) 0.0439(11) 0.0422(11) 0.0061(9) 0.0116(9) 0.0059(9)
N2 0.0456(11) 0.0467(12) 0.0383(11) 0.0030(9) 0.0187(9) 0.0080(9)
C1 0.0343(12) 0.0388(12) 0.0328(11) -0.0044(9) 0.0080(9) -0.0017(10)
C2 0.0385(13) 0.0511(14) 0.0370(12) 0.0071(11) 0.0106(10) 0.0057(11)
C3 0.0455(17) 0.0650(19) 0.0678(19) -0.0020(15) 0.0112(14) 0.0004(13)
C4 0.0354(16) 0.105(3) 0.082(2) 0.006(2) 0.0069(15) 0.0049(17)
C5 0.057(2) 0.090(2) 0.067(2) 0.0151(18) 0.0202(16) 0.0315(19)
C6 0.072(2) 0.0616(18) 0.0616(18) 0.0104(14) 0.0269(16) 0.0206(16)
C7 0.0512(16) 0.0503(15) 0.0492(15) 0.0046(12) 0.0167(12) 0.0057(12)
C8 0.0683(19) 0.0544(15) 0.0558(16) 0.0080(13) 0.0353(14) 0.0188(14)
C9 0.096(2) 0.0660(19) 0.0572(18) 0.0038(15) 0.0445(17) 0.0157(18)
C10 0.162(5) 0.098(3) 0.088(3) 0.037(2) 0.084(3) 0.021(3)
C11 0.134(4) 0.101(3) 0.150(5) 0.070(3) -0.042(4) -0.002(3)
C12 0.156(6) 0.123(5) 0.223(8) 0.004(5) -0.102(5) 0.046(5)
C13 0.101(4) 0.147(6) 0.159(6) 0.033(4) -0.044(4) -0.019(4)
C14 0.106(3) 0.075(2) 0.072(2) -0.0104(19) -0.006(2) -0.010(2)

loop_
_atom_type_symbol
_atom_type_description
_atom_type_scat_dispersion_real
_atom_type_scat_dispersion_imag
_atom_type_scat_source
C C 0.0033 0.0016 'International Tables Vol C Tables 4.2.6.8 and 6.1.1.4'
H H 0.0000 0.0000 'International Tables Vol C Tables 4.2.6.8 and 6.1.1.4'
N N 0.0061 0.0033 'International Tables Vol C Tables 4.2.6.8 and 6.1.1.4'
O O 0.0106 0.0060 'International Tables Vol C Tables 4.2.6.8 and 6.1.1.4'
Mg Mg 0.0486 0.0363 'International Tables Vol C Tables 4.2.6.8 and 6.1.1.4'
Br Br -0.2901 2.4595 'International Tables Vol C Tables 4.2.6.8 and 6.1.1.4'

loop_
_geom_angle_atom_site_label_1
_geom_angle_atom_site_label_2
_geom_angle_atom_site_label_3
_geom_angle
_geom_angle_site_symmetry_1
_geom_angle_site_symmetry_3
_geom_angle_publ_flag
N2 Mg O2 123.00(9) . . ?
N2 Mg N1 77.74(8) . 3_775 ?
O2 Mg N1 96.27(9) . 3_775 ?
N2 Mg O1 76.28(8) . . ?
O2 Mg O1 89.38(10) . . ?
N1 Mg O1 152.07(9) 3_775 . ?
N2 Mg Br 131.99(7) . . ?
O2 Mg Br 103.91(7) . . ?
N1 Mg Br 108.89(6) 3_775 . ?
O1 Mg Br 96.11(6) . . ?
C10 O1 C9 112.5(2) . . ?
C10 O1 Mg 126.4(2) . . ?
C9 O1 Mg 110.72(16) . . ?
C11 O2 C14 107.9(3) . . ?
C11 O2 Mg 127.4(2) . . ?
C14 O2 Mg 122.83(19) . . ?
C1 N1 C2 122.4(2) . . ?
C1 N1 Mg 114.91(16) . 3_775 ?
C2 N1 Mg 122.24(15) . 3_775 ?
C1 N2 C8 123.1(2) . . ?
C1 N2 Mg 118.61(16) . . ?
C8 N2 Mg 118.28(16) . . ?
N2 C1 N1 132.3(2) . . ?
N2 C1 C1 112.8(2) . 3_775 ?
N1 C1 C1 114.9(2) . 3_775 ?
C3 C2 C7 117.8(3) . . ?
C3 C2 N1 121.7(2) . . ?
C7 C2 N1 120.2(2) . . ?
C2 C3 C4 120.5(3) . . ?
C5 C4 C3 120.1(3) . . ?
C6 C5 C4 119.3(3) . . ?
C5 C6 C7 121.0(3) . . ?
C6 C7 C2 121.3(3) . . ?
N2 C8 C9 107.2(2) . . ?
O1 C9 C8 107.2(2) . . ?
O2 C11 C12 107.1(5) . . ?
C11 C12 C13 109.8(5) . . ?
C12 C13 C14 106.0(4) . . ?
O2 C14 C13 107.3(3) . . ?

loop_
_geom_bond_atom_site_label_1
_geom_bond_atom_site_label_2
_geom_bond_distance
_geom_bond_site_symmetry_2
_geom_bond_publ_flag
Mg N2 2.044(2) . ?
Mg O2 2.051(2) . ?
Mg N1 2.107(2) 3_775 ?
Mg O1 2.155(2) . ?
Mg Br 2.4823(9) . ?
O1 C10 1.418(4) . ?
O1 C9 1.435(4) . ?
O2 C11 1.423(4) . ?
O2 C14 1.423(4) . ?
N1 C1 1.329(3) . ?
N1 C2 1.419(3) . ?
N1 Mg 2.107(2) 3_775 ?
N2 C1 1.316(3) . ?
N2 C8 1.463(3) . ?
C1 C1 1.536(4) 3_775 ?
C2 C3 1.388(4) . ?
C2 C7 1.378(4) . ?
C3 C4 1.393(4) . ?
C4 C5 1.382(5) . ?
C5 C6 1.353(5) . ?
C6 C7 1.378(4) . ?
C8 C9 1.507(4) . ?
C11 C12 1.399(7) . ?
C12 C13 1.418(7) . ?
C13 C14 1.455(6) . ?
